data_2100783
loop_
_publ_author_name
'Fettouhi, M.'
'Ouahab, L.'
'Grandjean, D.'
'Toupet, L.'

_publ_section_title
;
 Structure at 293 and 135 K of
 \b-tetrakis[bis(ethylenedithio)tetrathiafulvalene]
 tetracyanoplatinate(II): \b-[BEDT-TTF]~4~[Pt(CN)~4~]
;
_journal_issue 3
_journal_name_full 'Acta Crystallographica Section B'
_journal_page_first 275
_journal_page_last 280
_journal_paper_doi 10.1107/S0108768191013769
_journal_volume 48
_journal_year 1992
_chemical_formula_moiety 'C44 H32 N4 Pt1 S32'
_chemical_formula_sum 'C44 H32 N4 Pt S32'
_chemical_formula_weight 1837.9
_space_group_crystal_system triclinic
_space_group_IT_number 2
_space_group_name_Hall '-P 1'
_space_group_name_H-M_alt 'P -1'
_cell_angle_alpha 76.90(5)
_cell_angle_beta 81.52(5)
_cell_angle_gamma 62.88(5)
_cell_formula_units_Z 1
_cell_length_a 9.721(7)
_cell_length_b 11.127(6)
_cell_length_c 16.552(8)
_cell_volume 1550.0(17)
_diffrn_radiation_type Mo
_diffrn_radiation_wavelength 0.71073
_exptl_absorpt_coefficient_mu 3.364
_exptl_crystal_density_diffrn 1.969
_exptl_crystal_F_000 914
_cod_data_source_file pa0242.cif
_cod_data_source_block pa0242a
_cod_depositor_comments
;
 Updating space group information and adding the symmetry operation list.

 Antanas Vaitkus,
 2018-06-14
;
_cod_original_cell_volume 1550
_cod_original_formula_sum 'C44 H32 N4 Pt1 S32'
_cod_database_code 2100783

loop_
_space_group_symop_id
_space_group_symop_operation_xyz
1 x,y,z
2 -x,-y,-z

loop_
_atom_site_label
_atom_site_fract_x
_atom_site_fract_y
_atom_site_fract_z
Pt 0.0 0.0 0.0
C1 .2146(8) -.0385(6) .0177(4)
C2 .0737(8) -.1996(7) .0049(4)
N1 .3397(7) -.0645(7) .0297(5)
N2 .1186(7) -.3154(6) .0078(4)
S1 .1855(2) .4069(2) .56780(10)
S2 .5195(2) .2672(2) .58700(10)
S3 .5800(2) .3679(2) .39550(10)
S4 .2479(2) .5039(2) .36990(10)
S5 .6746(2) .4349(2) .22190(10)
S6 .2764(2) .5884(2) .18900(10)
S7 .5031(2) .1686(2) .76710(10)
S8 .1017(2) .3363(2) .74320(10)
S9 .3557(2) .1423(2) .33940(10)
S10 .0223(2) .3014(2) .32070(10)
S11 -.0441(2) .1968(2) .51090(10)
S12 .2884(2) .0444(2) .53670(10)
S13 -.1393(2) .1031(3) .68020(10)
S14 .2564(2) -.0731(2) .71090(10)
S15 .4393(2) .1884(2) .15970(10)
S16 .0398(2) .3744(3) .13940(10)
C3 .3692(7) .3674(7) .5216(4)
C4 .2493(7) .3240(7) .6675(4)
C5 .4038(7) .2600(6) .6768(4)
C6 .3500(10) .1840(10) .8437(5)
C7 .2080(10) .226(2) .8296(6)
C8 .3937(7) .4101(7) .4391(4)
C9 .5223(7) .4476(7) .2946(4)
C10 .3708(7) .5082(6) .2824(4)
C11 .5815(8) .4675(8) .1283(5)
C12 .4329(8) .5949(8) .1179(5)
C13 .1710(7) .1925(7) .3861(4)
C14 .2937(7) .2192(7) .2384(4)
C15 .1411(7) .2913(7) .2300(4)
C16 .3330(10) .275(2) .0713(6)
C17 .1890(10) .3220(10) .0609(5)
C18 .1439(7) .1490(7) .4678(4)
C19 .0122(7) .0979(7) .6083(4)
C20 .1637(7) .0282(7) .6206(4)
C21 -.0470(10) .0440(10) .7738(5)
C22 .0990(10) -.0710(10) .7834(5)
H1 .3496 .2473 .8780
H2 .3819 .0899 .8779
H3 .1971 .1396 .8335
H4 .1494 .2715 .8776
H5 .6406 .4453 .0840
H6 .5442 .3935 .1374
H7 .3887 .6093 .0625
H8 .4639 .6668 .1257
H9 .3840 .2107 .0309
H10 .3542 .3571 .0523
H11 .1641 .4043 .0156
H12 .1778 .2487 .0407
H13 -.1094 .0293 .8125
H14 -.0193 .1217 .7771
H15 .1094 -.1113 -.1680
H16 .1024 -.1486 .7590

loop_
_geom_bond_atom_site_label_1
_geom_bond_atom_site_label_2
_geom_bond_distance
Pt C1 1.983(8)
Pt C2 1.984(8)
C1 N1 1.150(10)
C2 N2 1.150(10)
S1 C3 1.733(7)
S1 C4 1.746(6)
S2 C3 1.728(6)
S2 C5 1.737(6)
S3 C8 1.736(6)
S3 C9 1.744(6)
S4 C8 1.732(6)
S4 C10 1.744(6)
S5 C9 1.738(7)
S5 C11 1.790(8)
S6 C10 1.754(6)
S6 C12 1.799(8)
S7 C5 1.743(6)
S7 C6 1.778(9)
S8 C4 1.737(7)
S8 C7 1.760(10)
S9 C13 1.733(6)
S9 C14 1.752(6)
S10 C13 1.732(6)
S10 C15 1.745(6)
S11 C18 1.741(7)
S11 C19 1.736(6)
S12 C18 1.735(6)
S12 C20 1.738(7)
S13 C19 1.739(7)
S13 C21 1.746(9)
S14 C20 1.739(6)
S14 C22 1.800(10)
S15 C14 1.741(6)
S15 C16 1.740(10)
S16 C15 1.747(6)
S16 C17 1.773(8)
C3 C8 1.364(8)
C4 C5 1.353(9)
C6 C7 1.280(10)
C9 C10 1.336(9)
C11 C12 1.491(9)
C13 C18 1.359(8)
C14 C15 1.338(9)
C16 C17 1.28(2)
C19 C20 1.337(9)
C21 C22 1.410(10)
